data_7241312
loop_
_publ_author_name
'Kia, Reza'
'Taghavi, Tahereh'
'Raithby, Paul R.'

_publ_section_title
;
 Supramolecular Assembly Through Intermolecular n \\rightarrow \p*
 Interactions through a Coordinated Perrhenate Formed via Superoxidation
 of Re(I) to Re(VII) in the Formation of Substituted Re(CO)3 Complexes
 Bearing Diimine Ligands
;
_journal_name_full CrystEngComm
_journal_paper_doi 10.1039/D0CE01073A
_journal_year 2020
_chemical_formula_moiety 'C14 H6 N2 O8 Re2'
_chemical_formula_sum 'C14 H6 N2 O8 Re2'
_chemical_formula_weight 702.61
_space_group_crystal_system orthorhombic
_space_group_IT_number 61
_space_group_name_Hall '-P 2ac 2ab'
_space_group_name_H-M_alt 'P b c a'
_atom_sites_solution_hydrogens geom
_audit_creation_method SHELXL-2018/3
_audit_update_record
;
2020-07-02 deposited with the CCDC.	2020-09-22 downloaded from the CCDC.
;
_cell_angle_alpha 90
_cell_angle_beta 90
_cell_angle_gamma 90
_cell_formula_units_Z 8
_cell_length_a 14.1536(2)
_cell_length_b 14.5187(3)
_cell_length_c 15.7597(3)
_cell_measurement_reflns_used 373
_cell_measurement_temperature 150(2)
_cell_measurement_theta_max 37.8760
_cell_measurement_theta_min 4.3450
_cell_volume 3238.49(10)
_computing_cell_refinement
;
CrysAlisPro, Oxford Diffraction Ltd.,
Version 1.171.33.55 (release 05-01-2010 CrysAlis171 .NET)
(compiled Jan  5 2010,16:28:46)
;
_computing_data_collection
;
CrysAlisPro, Oxford Diffraction Ltd.,
Version 1.171.33.55 (release 05-01-2010 CrysAlis171 .NET)
(compiled Jan  5 2010,16:28:46)
;
_computing_data_reduction
;
CrysAlisPro, Oxford Diffraction Ltd.,
Version 1.171.33.55 (release 05-01-2010 CrysAlis171 .NET)
(compiled Jan  5 2010,16:28:46)
;
_computing_molecular_graphics 'SHELXTL (Sheldrick)'
_computing_publication_material 'SHELXTL (Sheldrick)'
_computing_structure_refinement 'SHELXL-97 (Sheldrick, 2008)'
_computing_structure_solution 'OLEX-2 (Dolmanov, 2009)'
_diffrn_ambient_temperature 150(2)
_diffrn_detector_area_resol_mean 10.3795
_diffrn_measured_fraction_theta_full 1.000
_diffrn_measured_fraction_theta_max 0.999
_diffrn_measurement_device_type 'Agilent Dual source SuperNova, Atlas'
_diffrn_measurement_method '\w scan'
_diffrn_radiation_type CuK\a
_diffrn_radiation_wavelength 1.54184
_diffrn_reflns_av_R_equivalents 0.0575
_diffrn_reflns_av_unetI/netI 0.0337
_diffrn_reflns_Laue_measured_fraction_full 1.000
_diffrn_reflns_Laue_measured_fraction_max 0.999
_diffrn_reflns_limit_h_max 13
_diffrn_reflns_limit_h_min -17
_diffrn_reflns_limit_k_max 18
_diffrn_reflns_limit_k_min -17
_diffrn_reflns_limit_l_max 18
_diffrn_reflns_limit_l_min -19
_diffrn_reflns_number 17195
_diffrn_reflns_point_group_measured_fraction_full 1.000
_diffrn_reflns_point_group_measured_fraction_max 0.999
_diffrn_reflns_theta_full 67.684
_diffrn_reflns_theta_max 73.097
_diffrn_reflns_theta_min 5.189
_diffrn_source 'fine-focus sealed tube'
_exptl_absorpt_coefficient_mu 29.258
_exptl_absorpt_correction_T_max 1.00000
_exptl_absorpt_correction_T_min 0.77628
_exptl_absorpt_correction_type multi-scan
_exptl_absorpt_process_details
;
CrysAlisPro, Oxford Diffraction Ltd.,
Version 1.171.33.55 (release 05-01-2010 CrysAlis171 .NET)
Empirical absorption correction using spherical harmonics,
implemented in SCALE3 ABSPACK scaling algorithm. 
;
_exptl_crystal_colour light-orange
_exptl_crystal_density_diffrn 2.882
_exptl_crystal_description needle
_exptl_crystal_F_000 2544
_exptl_crystal_size_max 0.110
_exptl_crystal_size_mid 0.040
_exptl_crystal_size_min 0.010
_refine_diff_density_max 1.734
_refine_diff_density_min -1.093
_refine_diff_density_rms 0.192
_refine_ls_extinction_method none
_refine_ls_goodness_of_fit_ref 1.135
_refine_ls_hydrogen_treatment constr
_refine_ls_matrix_type full
_refine_ls_number_parameters 235
_refine_ls_number_reflns 3230
_refine_ls_number_restraints 0
_refine_ls_restrained_S_all 1.135
_refine_ls_R_factor_all 0.0353
_refine_ls_R_factor_gt 0.0332
_refine_ls_shift/su_max 0.001
_refine_ls_shift/su_mean 0.000
_refine_ls_structure_factor_coef Fsqd
_refine_ls_weighting_details 'w=1/[\s^2^(Fo^2^)+(0.0385P)^2^+19.2457P] where P=(Fo^2^+2Fc^2^)/3'
_refine_ls_weighting_scheme calc
_refine_ls_wR_factor_gt 0.0844
_refine_ls_wR_factor_ref 0.0860
_reflns_Friedel_coverage 0.000
_reflns_number_gt 3059
_reflns_number_total 3230
_reflns_threshold_expression 'I > 2\s(I)'
_cod_data_source_file d0ce01073a2.cif
_cod_data_source_block 2
_cod_database_code 7241312
_shelx_shelxl_version_number 2018/3
_shelx_space_group_comment
;
The symmetry employed for this shelxl refinement is uniquely defined
by the following loop, which should always be used as a source of
symmetry information in preference to the above space-group names.
They are only intended as comments.
;
_shelx_estimated_absorpt_t_min 0.141
_shelx_estimated_absorpt_t_max 0.759

loop_
_space_group_symop_operation_xyz
'x, y, z'
'-x+1/2, -y, z+1/2'
'-x, y+1/2, -z+1/2'
'x+1/2, -y+1/2, -z'
'-x, -y, -z'
'x-1/2, y, -z-1/2'
'x, -y-1/2, z-1/2'
'-x-1/2, y-1/2, z'

loop_
_atom_site_label
_atom_site_type_symbol
_atom_site_fract_x
_atom_site_fract_y
_atom_site_fract_z
_atom_site_U_iso_or_equiv
_atom_site_adp_type
_atom_site_occupancy
_atom_site_site_symmetry_order
_atom_site_calc_flag
_atom_site_refinement_flags_posn
_atom_site_refinement_flags_adp
_atom_site_refinement_flags_occupancy
_atom_site_disorder_assembly
_atom_site_disorder_group
C1 C 0.5752(5) 0.5587(5) 0.4399(5) 0.0289(14) Uani 1 1 d . . . . .
C2 C 0.6517(5) 0.5588(6) 0.2900(5) 0.0362(17) Uani 1 1 d . . . . .
C3 C 0.4749(5) 0.4856(5) 0.3127(4) 0.0316(15) Uani 1 1 d . . . . .
C4 C 0.6612(6) 0.7926(6) 0.3640(6) 0.0430(19) Uani 1 1 d . . . . .
H4 H 0.717302 0.761252 0.353632 0.052 Uiso 1 1 calc R U . . .
C5 C 0.6643(7) 0.8859(7) 0.3838(6) 0.053(3) Uani 1 1 d . . . . .
H5 H 0.722757 0.914831 0.387943 0.064 Uiso 1 1 calc R U . . .
C6 C 0.5835(8) 0.9369(6) 0.3977(6) 0.053(2) Uani 1 1 d . . . . .
H6 H 0.586571 0.999713 0.409090 0.063 Uiso 1 1 calc R U . . .
C7 C 0.4985(6) 0.8917(5) 0.3940(5) 0.0359(16) Uani 1 1 d . . . . .
C8 C 0.5023(6) 0.7986(5) 0.3760(4) 0.0295(14) Uani 1 1 d . . . . .
C9 C 0.4095(5) 0.7586(5) 0.3805(4) 0.0283(14) Uani 1 1 d . . . . .
C10 C 0.3409(5) 0.8244(5) 0.3980(4) 0.0316(15) Uani 1 1 d . . . . .
C11 C 0.2500(6) 0.7954(6) 0.4060(5) 0.0418(19) Uani 1 1 d . . . . .
H11 H 0.200993 0.836569 0.416338 0.050 Uiso 1 1 calc R U . . .
C12 C 0.2335(5) 0.7013(6) 0.3980(5) 0.0398(17) Uani 1 1 d . . . . .
H12 H 0.172227 0.678927 0.403237 0.048 Uiso 1 1 calc R U . . .
C13 C 0.3070(5) 0.6402(6) 0.3824(5) 0.0344(15) Uani 1 1 d . . . . .
H13 H 0.293506 0.577642 0.378515 0.041 Uiso 1 1 calc R U . . .
C14 C 0.3953(7) 0.9154(5) 0.4052(5) 0.0381(17) Uani 1 1 d . . . . .
N1 N 0.5792(4) 0.7471(4) 0.3595(4) 0.0301(12) Uani 1 1 d . . . . .
N2 N 0.3981(4) 0.6685(4) 0.3724(3) 0.0271(12) Uani 1 1 d . . . . .
O1 O 0.6062(4) 0.5318(4) 0.5017(3) 0.0388(12) Uani 1 1 d . . . . .
O2 O 0.7209(5) 0.5304(5) 0.2662(4) 0.0554(18) Uani 1 1 d . . . . .
O3 O 0.4344(4) 0.4177(4) 0.3039(4) 0.0418(13) Uani 1 1 d . . . . .
O4 O 0.3617(6) 0.9906(4) 0.4183(5) 0.0598(19) Uani 1 1 d . . . . .
O5 O 0.4942(4) 0.6649(4) 0.2120(4) 0.0397(12) Uani 1 1 d . . . . .
O6 O 0.5128(4) 0.7637(4) 0.0587(4) 0.0424(13) Uani 1 1 d . . . . .
O7 O 0.3527(5) 0.6581(4) 0.0893(4) 0.0474(14) Uani 1 1 d . . . . .
O8 O 0.3789(4) 0.8198(4) 0.1800(4) 0.0454(14) Uani 1 1 d . . . . .
Re1 Re 0.53355(2) 0.60361(2) 0.33257(2) 0.02459(11) Uani 1 1 d . . . . .
Re2 Re 0.43580(2) 0.72714(2) 0.13550(2) 0.02616(11) Uani 1 1 d . . . . .

loop_
_atom_site_aniso_label
_atom_site_aniso_U_11
_atom_site_aniso_U_22
_atom_site_aniso_U_33
_atom_site_aniso_U_23
_atom_site_aniso_U_13
_atom_site_aniso_U_12
C1 0.025(3) 0.026(3) 0.036(4) -0.003(3) 0.003(3) -0.005(3)
C2 0.035(4) 0.048(4) 0.026(3) 0.011(3) 0.004(3) 0.012(3)
C3 0.036(4) 0.035(4) 0.023(3) -0.001(3) -0.003(3) 0.010(3)
C4 0.041(5) 0.037(4) 0.052(5) 0.014(4) 0.000(4) -0.005(4)
C5 0.057(6) 0.048(5) 0.055(5) 0.023(4) -0.023(4) -0.036(5)
C6 0.084(7) 0.031(4) 0.043(5) 0.005(4) -0.012(5) -0.006(4)
C7 0.051(5) 0.025(4) 0.032(4) 0.005(3) -0.009(3) -0.006(3)
C8 0.043(4) 0.023(3) 0.023(3) 0.004(2) -0.004(3) 0.004(3)
C9 0.031(3) 0.029(3) 0.025(3) -0.002(3) -0.004(3) 0.002(3)
C10 0.042(4) 0.029(4) 0.023(3) -0.001(3) 0.000(3) 0.009(3)
C11 0.038(4) 0.046(5) 0.042(4) 0.002(3) -0.001(3) 0.015(4)
C12 0.028(4) 0.045(5) 0.046(4) 0.000(4) 0.002(3) 0.003(3)
C13 0.032(4) 0.036(4) 0.036(4) -0.006(3) -0.004(3) 0.000(3)
C14 0.055(5) 0.027(4) 0.032(4) -0.001(3) -0.003(3) 0.009(3)
N1 0.030(3) 0.027(3) 0.034(3) 0.003(2) -0.003(2) -0.004(2)
N2 0.028(3) 0.028(3) 0.026(3) -0.001(2) -0.004(2) 0.004(2)
O1 0.036(3) 0.048(3) 0.033(3) 0.014(2) -0.012(2) -0.004(2)
O2 0.047(4) 0.066(4) 0.053(4) 0.021(3) 0.019(3) 0.026(3)
O3 0.053(3) 0.029(3) 0.043(3) -0.007(2) -0.004(3) -0.004(3)
O4 0.092(5) 0.031(3) 0.057(4) -0.003(3) -0.005(4) 0.026(3)
O5 0.049(3) 0.033(3) 0.037(3) 0.004(2) 0.012(2) 0.005(2)
O6 0.051(3) 0.047(3) 0.029(3) 0.007(2) 0.002(2) 0.002(3)
O7 0.057(4) 0.034(3) 0.051(3) -0.003(3) -0.013(3) 0.000(3)
O8 0.039(3) 0.031(3) 0.066(4) -0.009(3) -0.007(3) 0.000(2)
Re1 0.02576(17) 0.02463(17) 0.02337(17) 0.00338(10) -0.00054(10) 0.00463(11)
Re2 0.02881(18) 0.02329(17) 0.02638(17) 0.00167(11) -0.00362(11) 0.00309(11)

loop_
_atom_type_symbol
_atom_type_description
_atom_type_scat_dispersion_real
_atom_type_scat_dispersion_imag
_atom_type_scat_source
C C 0.0181 0.0091 'International Tables Vol C Tables 4.2.6.8 and 6.1.1.4'
H H 0.0000 0.0000 'International Tables Vol C Tables 4.2.6.8 and 6.1.1.4'
N N 0.0311 0.0180 'International Tables Vol C Tables 4.2.6.8 and 6.1.1.4'
O O 0.0492 0.0322 'International Tables Vol C Tables 4.2.6.8 and 6.1.1.4'
Re Re -5.2083 5.8923 'International Tables Vol C Tables 4.2.6.8 and 6.1.1.4'

loop_
_geom_angle_atom_site_label_1
_geom_angle_atom_site_label_2
_geom_angle_atom_site_label_3
_geom_angle
_geom_angle_site_symmetry_1
_geom_angle_site_symmetry_3
_geom_angle_publ_flag
O1 C1 Re1 175.2(6) . . ?
O2 C2 Re1 178.2(7) . . ?
O3 C3 Re1 175.0(7) . . ?
N1 C4 C5 121.4(9) . . ?
N1 C4 H4 119.3 . . ?
C5 C4 H4 119.3 . . ?
C6 C5 C4 122.2(8) . . ?
C6 C5 H5 118.9 . . ?
C4 C5 H5 118.9 . . ?
C7 C6 C5 117.6(8) . . ?
C7 C6 H6 121.2 . . ?
C5 C6 H6 121.2 . . ?
C6 C7 C8 116.2(9) . . ?
C6 C7 C14 137.2(8) . . ?
C8 C7 C14 106.5(7) . . ?
N1 C8 C7 127.9(8) . . ?
N1 C8 C9 121.7(7) . . ?
C7 C8 C9 110.4(7) . . ?
N2 C9 C10 127.8(7) . . ?
N2 C9 C8 120.3(7) . . ?
C10 C9 C8 111.8(7) . . ?
C11 C10 C9 117.8(7) . . ?
C11 C10 C14 137.3(7) . . ?
C9 C10 C14 104.9(7) . . ?
C10 C11 C12 117.0(7) . . ?
C10 C11 H11 121.5 . . ?
C12 C11 H11 121.5 . . ?
C13 C12 C11 121.2(7) . . ?
C13 C12 H12 119.4 . . ?
C11 C12 H12 119.4 . . ?
N2 C13 C12 122.4(7) . . ?
N2 C13 H13 118.8 . . ?
C12 C13 H13 118.8 . . ?
O4 C14 C7 127.2(8) . . ?
O4 C14 C10 126.5(9) . . ?
C7 C14 C10 106.3(6) . . ?
C4 N1 C8 114.7(7) . . ?
C4 N1 Re1 136.5(6) . . ?
C8 N1 Re1 108.8(5) . . ?
C9 N2 C13 113.7(6) . . ?
C9 N2 Re1 109.9(5) . . ?
C13 N2 Re1 136.0(5) . . ?
Re2 O5 Re1 162.3(3) . . ?
C1 Re1 C2 85.7(3) . . ?
C1 Re1 C3 88.5(3) . . ?
C2 Re1 C3 91.0(3) . . ?
C1 Re1 O5 175.0(3) . . ?
C2 Re1 O5 93.2(3) . . ?
C3 Re1 O5 96.4(3) . . ?
C1 Re1 N1 93.5(3) . . ?
C2 Re1 N1 97.6(3) . . ?
C3 Re1 N1 171.4(3) . . ?
O5 Re1 N1 81.8(2) . . ?
C1 Re1 N2 99.3(2) . . ?
C2 Re1 N2 173.8(3) . . ?
C3 Re1 N2 93.0(3) . . ?
O5 Re1 N2 81.5(2) . . ?
N1 Re1 N2 78.4(2) . . ?
O7 Re2 O6 108.6(3) . . ?
O7 Re2 O5 108.8(3) . . ?
O6 Re2 O5 110.6(3) . . ?
O7 Re2 O8 108.1(3) . . ?
O6 Re2 O8 110.1(3) . . ?
O5 Re2 O8 110.6(3) . . ?

loop_
_geom_bond_atom_site_label_1
_geom_bond_atom_site_label_2
_geom_bond_distance
_geom_bond_site_symmetry_2
_geom_bond_publ_flag
C1 O1 1.136(9) . ?
C1 Re1 1.907(8) . ?
C2 O2 1.127(10) . ?
C2 Re1 1.916(7) . ?
C3 O3 1.149(10) . ?
C3 Re1 1.930(8) . ?
C4 N1 1.338(11) . ?
C4 C5 1.390(13) . ?
C4 H4 0.9300 . ?
C5 C6 1.380(16) . ?
C5 H5 0.9300 . ?
C6 C7 1.372(14) . ?
C6 H6 0.9300 . ?
C7 C8 1.383(10) . ?
C7 C14 1.511(13) . ?
C8 N1 1.345(10) . ?
C8 C9 1.438(11) . ?
C9 N2 1.324(9) . ?
C9 C10 1.389(10) . ?
C10 C11 1.360(12) . ?
C10 C14 1.533(11) . ?
C11 C12 1.391(12) . ?
C11 H11 0.9300 . ?
C12 C13 1.389(11) . ?
C12 H12 0.9300 . ?
C13 N2 1.362(10) . ?
C13 H13 0.9300 . ?
C14 O4 1.208(10) . ?
N1 Re1 2.223(6) . ?
N2 Re1 2.227(6) . ?
O5 Re2 1.718(6) . ?
O5 Re1 2.171(6) . ?
O6 Re2 1.712(6) . ?
O7 Re2 1.709(6) . ?
O8 Re2 1.718(6) . ?

loop_
_geom_torsion_atom_site_label_1
_geom_torsion_atom_site_label_2
_geom_torsion_atom_site_label_3
_geom_torsion_atom_site_label_4
_geom_torsion
_geom_torsion_site_symmetry_1
_geom_torsion_site_symmetry_2
_geom_torsion_site_symmetry_3
_geom_torsion_site_symmetry_4
_geom_torsion_publ_flag
N1 C4 C5 C6 -1.8(14) . . . . ?
C4 C5 C6 C7 2.1(14) . . . . ?
C5 C6 C7 C8 -0.4(12) . . . . ?
C5 C6 C7 C14 178.9(9) . . . . ?
C6 C7 C8 N1 -1.9(12) . . . . ?
C14 C7 C8 N1 178.6(7) . . . . ?
C6 C7 C8 C9 175.6(7) . . . . ?
C14 C7 C8 C9 -4.0(8) . . . . ?
N1 C8 C9 N2 3.3(10) . . . . ?
C7 C8 C9 N2 -174.4(6) . . . . ?
N1 C8 C9 C10 -179.8(6) . . . . ?
C7 C8 C9 C10 2.6(8) . . . . ?
N2 C9 C10 C11 -1.9(11) . . . . ?
C8 C9 C10 C11 -178.5(7) . . . . ?
N2 C9 C10 C14 176.7(7) . . . . ?
C8 C9 C10 C14 0.1(8) . . . . ?
C9 C10 C11 C12 1.5(11) . . . . ?
C14 C10 C11 C12 -176.4(8) . . . . ?
C10 C11 C12 C13 -0.2(12) . . . . ?
C11 C12 C13 N2 -1.3(13) . . . . ?
C6 C7 C14 O4 3.8(16) . . . . ?
C8 C7 C14 O4 -176.8(8) . . . . ?
C6 C7 C14 C10 -175.5(10) . . . . ?
C8 C7 C14 C10 3.9(8) . . . . ?
C11 C10 C14 O4 -3.5(15) . . . . ?
C9 C10 C14 O4 178.4(8) . . . . ?
C11 C10 C14 C7 175.7(9) . . . . ?
C9 C10 C14 C7 -2.4(8) . . . . ?
C5 C4 N1 C8 -0.4(12) . . . . ?
C5 C4 N1 Re1 -179.4(6) . . . . ?
C7 C8 N1 C4 2.2(11) . . . . ?
C9 C8 N1 C4 -174.9(7) . . . . ?
C7 C8 N1 Re1 -178.4(6) . . . . ?
C9 C8 N1 Re1 4.4(8) . . . . ?
C10 C9 N2 C13 0.5(10) . . . . ?
C8 C9 N2 C13 176.9(6) . . . . ?
C10 C9 N2 Re1 174.8(6) . . . . ?
C8 C9 N2 Re1 -8.9(8) . . . . ?
C12 C13 N2 C9 1.1(10) . . . . ?
C12 C13 N2 Re1 -171.1(6) . . . . ?
Re1 O5 Re2 O7 -90.4(12) . . . . ?
Re1 O5 Re2 O6 150.4(11) . . . . ?
Re1 O5 Re2 O8 28.1(12) . . . . ?
